data_4517817
loop_
_publ_author_name
'Blumenberg, Jonas'
'Kampert, Florian'
'Hepp, Alexander'
'Hahn, F. Ekkehardt'

_publ_section_title
;
 Synthesis of IrIII Hydrido Complexes by Oxidative Addition of Halogenated
 Theophylline and Adenine Derivatives
;
_journal_name_full 'ACS Omega'
_journal_paper_doi 10.1021/acsomega.0c02290
_journal_year 2020
_chemical_formula_sum 'C50 H42 Br2 Cl13 Ir N10 P2'
_chemical_formula_weight 1657.74
_space_group_crystal_system monoclinic
_space_group_IT_number 14
_space_group_name_Hall '-P 2yn'
_space_group_name_H-M_alt 'P 1 21/n 1'
_atom_sites_solution_hydrogens mixed
_audit_creation_method SHELXL-2016/6
_cell_angle_alpha 90
_cell_angle_beta 95.9080(10)
_cell_angle_gamma 90
_cell_formula_units_Z 4
_cell_length_a 10.4686(5)
_cell_length_b 18.0388(8)
_cell_length_c 31.6485(13)
_cell_measurement_reflns_used 9640
_cell_measurement_temperature 100(2)
_cell_measurement_theta_max 33.210
_cell_measurement_theta_min 2.293
_cell_volume 5944.8(5)
_computing_cell_refinement 'Bruker SAINT'
_computing_data_collection 'Bruker APEX2'
_computing_data_reduction 'Bruker SAINT'
_computing_molecular_graphics 'Bruker SHELXTL'
_computing_publication_material 'Bruker SHELXTL'
_computing_structure_refinement 'SHELXL-2016/6 (Sheldrick, 2016)'
_computing_structure_solution 'SHELXS-2016/6 (Sheldrick, 2016)'
_diffrn_ambient_temperature 100(2)
_diffrn_measured_fraction_theta_full 0.997
_diffrn_measured_fraction_theta_max 0.974
_diffrn_measurement_device_type 'Bruker APEX-II CCD'
_diffrn_measurement_method 'Omega and Phi scans'
_diffrn_radiation_monochromator 'Goebel mirror'
_diffrn_radiation_type MoK\a
_diffrn_radiation_wavelength 0.71073
_diffrn_reflns_av_R_equivalents 0.0653
_diffrn_reflns_av_unetI/netI 0.0607
_diffrn_reflns_Laue_measured_fraction_full 0.997
_diffrn_reflns_Laue_measured_fraction_max 0.974
_diffrn_reflns_limit_h_max 16
_diffrn_reflns_limit_h_min -15
_diffrn_reflns_limit_k_max 27
_diffrn_reflns_limit_k_min -27
_diffrn_reflns_limit_l_max 47
_diffrn_reflns_limit_l_min -48
_diffrn_reflns_number 110068
_diffrn_reflns_point_group_measured_fraction_full 0.997
_diffrn_reflns_point_group_measured_fraction_max 0.974
_diffrn_reflns_theta_full 25.242
_diffrn_reflns_theta_max 33.423
_diffrn_reflns_theta_min 3.427
_diffrn_source microsource
_exptl_absorpt_coefficient_mu 4.275
_exptl_absorpt_correction_T_max 0.7466
_exptl_absorpt_correction_T_min 0.5336
_exptl_absorpt_correction_type multi-scan
_exptl_absorpt_process_details SADABS-2008/1
_exptl_crystal_colour Colourless
_exptl_crystal_density_diffrn 1.852
_exptl_crystal_description block
_exptl_crystal_F_000 3240
_exptl_crystal_size_max 0.400
_exptl_crystal_size_mid 0.400
_exptl_crystal_size_min 0.200
_refine_diff_density_max 1.574
_refine_diff_density_min -1.219
_refine_diff_density_rms 0.163
_refine_ls_extinction_method none
_refine_ls_goodness_of_fit_ref 1.009
_refine_ls_hydrogen_treatment mixed
_refine_ls_matrix_type full
_refine_ls_number_parameters 731
_refine_ls_number_reflns 22578
_refine_ls_number_restraints 0
_refine_ls_restrained_S_all 1.009
_refine_ls_R_factor_all 0.0640
_refine_ls_R_factor_gt 0.0383
_refine_ls_shift/su_max 0.005
_refine_ls_shift/su_mean 0.000
_refine_ls_structure_factor_coef Fsqd
_refine_ls_weighting_details 'w=1/[\s^2^(Fo^2^)+(0.0202P)^2^+11.9589P] where P=(Fo^2^+2Fc^2^)/3'
_refine_ls_weighting_scheme calc
_refine_ls_wR_factor_gt 0.0674
_refine_ls_wR_factor_ref 0.0737
_reflns_Friedel_coverage 0.000
_reflns_number_gt 17522
_reflns_number_total 22578
_reflns_threshold_expression 'I > 2\s(I)'
_cod_data_source_file ao0c02290_si_006.cif
_cod_data_source_block shelx
_cod_original_sg_symbol_H-M 'P 21/n'
_cod_database_code 4517817
_shelx_shelxl_version_number 2016/6
_shelx_space_group_comment
;
The symmetry employed for this shelxl refinement is uniquely defined
by the following loop, which should always be used as a source of
symmetry information in preference to the above space-group names.
They are only intended as comments.
;
_shelx_estimated_absorpt_t_min 0.280
_shelx_estimated_absorpt_t_max 0.482

loop_
_space_group_symop_operation_xyz
'x, y, z'
'-x+1/2, y+1/2, -z+1/2'
'-x, -y, -z'
'x-1/2, -y-1/2, z-1/2'

loop_
_atom_site_label
_atom_site_type_symbol
_atom_site_fract_x
_atom_site_fract_y
_atom_site_fract_z
_atom_site_U_iso_or_equiv
_atom_site_adp_type
_atom_site_occupancy
_atom_site_site_symmetry_order
_atom_site_calc_flag
_atom_site_refinement_flags_posn
_atom_site_refinement_flags_adp
_atom_site_refinement_flags_occupancy
_atom_site_disorder_assembly
_atom_site_disorder_group
Ir1 Ir 0.32771(2) 0.26485(2) 0.62362(2) 0.00675(2) Uani 1 1 d . . . . .
Br1A Br 0.87147(3) 0.17358(2) 0.69413(2) 0.02120(7) Uani 1 1 d . . . . .
Br1B Br 0.86132(3) 0.38735(2) 0.67461(2) 0.01665(6) Uani 1 1 d . . . . .
P1 P 0.28497(6) 0.35354(4) 0.57262(2) 0.00859(12) Uani 1 1 d . . . . .
P2 P 0.33375(6) 0.16111(4) 0.58176(2) 0.00941(12) Uani 1 1 d . . . . .
Cl1 Cl 0.09583(6) 0.26289(4) 0.63691(2) 0.01114(11) Uani 1 1 d . . . . .
N1A N 0.3034(2) 0.10536(13) 0.72657(7) 0.0119(4) Uani 1 1 d . . . . .
N1B N 0.2968(2) 0.44761(13) 0.71327(7) 0.0117(4) Uani 1 1 d . . . . .
N3A N 0.3740(2) 0.19251(12) 0.67683(7) 0.0091(4) Uani 1 1 d . . . . .
N3B N 0.3688(2) 0.35019(12) 0.66991(7) 0.0091(4) Uani 1 1 d . . . . .
N6A N 0.4379(3) 0.02344(14) 0.76519(8) 0.0166(5) Uani 1 1 d . . . . .
N6B N 0.4310(3) 0.53863(15) 0.74402(9) 0.0202(6) Uani 1 1 d . . . . .
N7A N 0.6587(2) 0.10531(13) 0.72698(8) 0.0148(5) Uani 1 1 d . . . . .
N7B N 0.6483(2) 0.45502(13) 0.70694(8) 0.0136(5) Uani 1 1 d . . . . .
N9A N 0.6083(2) 0.19788(13) 0.67979(7) 0.0116(4) Uani 1 1 d . . . . .
N9B N 0.6025(2) 0.34943(12) 0.66681(7) 0.0099(4) Uani 1 1 d . . . . .
C2A C 0.2847(2) 0.15742(14) 0.69693(8) 0.0105(5) Uani 1 1 d . . . . .
H2A H 0.198063 0.171473 0.689020 0.013 Uiso 1 1 calc R U . . .
C2B C 0.2795(3) 0.38800(15) 0.68859(8) 0.0097(5) Uani 1 1 d . . . . .
C4A C 0.4946(2) 0.17118(15) 0.69109(8) 0.0103(5) Uani 1 1 d . . . . .
C4B C 0.4906(2) 0.37684(14) 0.67934(8) 0.0102(5) Uani 1 1 d . . . . .
C5A C 0.5258(3) 0.11477(15) 0.72041(8) 0.0111(5) Uani 1 1 d . . . . .
C5B C 0.5176(3) 0.44004(15) 0.70393(8) 0.0116(5) Uani 1 1 d . . . . .
C6A C 0.4241(3) 0.07937(15) 0.73815(9) 0.0119(5) Uani 1 1 d . . . . .
C6B C 0.4163(3) 0.47657(15) 0.72093(9) 0.0126(5) Uani 1 1 d . . . . .
C8A C 0.7007(3) 0.15628(16) 0.70250(9) 0.0139(5) Uani 1 1 d . . . . .
C8B C 0.6886(2) 0.39918(15) 0.68459(9) 0.0112(5) Uani 1 1 d . . . . .
C10 C 0.1448(3) 0.34550(15) 0.53358(8) 0.0115(5) Uani 1 1 d . . . . .
C11 C 0.1132(3) 0.40463(16) 0.50597(9) 0.0156(5) Uani 1 1 d . . . . .
H11 H 0.163733 0.448458 0.508257 0.019 Uiso 1 1 calc R U . . .
C12 C 0.0095(3) 0.40023(17) 0.47541(9) 0.0190(6) Uani 1 1 d . . . . .
H12 H -0.009697 0.440386 0.456393 0.023 Uiso 1 1 calc R U . . .
C13 C -0.0667(3) 0.33710(18) 0.47247(10) 0.0216(6) Uani 1 1 d . . . . .
H13 H -0.136520 0.333282 0.450877 0.026 Uiso 1 1 calc R U . . .
C14 C -0.0406(3) 0.27952(17) 0.50123(10) 0.0174(6) Uani 1 1 d . . . . .
H14 H -0.094581 0.237079 0.500017 0.021 Uiso 1 1 calc R U . . .
C15 C 0.0645(3) 0.28402(15) 0.53175(9) 0.0123(5) Uani 1 1 d . . . . .
H15 H 0.081507 0.244735 0.551523 0.015 Uiso 1 1 calc R U . . .
C16 C 0.4201(3) 0.37599(14) 0.54219(8) 0.0108(5) Uani 1 1 d . . . . .
C17 C 0.5419(3) 0.38455(15) 0.56437(9) 0.0147(5) Uani 1 1 d . . . . .
H17 H 0.552566 0.376521 0.594186 0.018 Uiso 1 1 calc R U . . .
C18 C 0.6475(3) 0.40455(16) 0.54370(10) 0.0172(6) Uani 1 1 d . . . . .
H18 H 0.729519 0.410160 0.559253 0.021 Uiso 1 1 calc R U . . .
C19 C 0.6322(3) 0.41631(16) 0.49996(10) 0.0174(6) Uani 1 1 d . . . . .
H19 H 0.703443 0.430877 0.485594 0.021 Uiso 1 1 calc R U . . .
C20 C 0.5136(3) 0.40678(16) 0.47770(9) 0.0168(6) Uani 1 1 d . . . . .
H20 H 0.503933 0.414014 0.447813 0.020 Uiso 1 1 calc R U . . .
C21 C 0.4076(3) 0.38670(15) 0.49823(9) 0.0146(5) Uani 1 1 d . . . . .
H21 H 0.326398 0.380236 0.482303 0.018 Uiso 1 1 calc R U . . .
C22 C 0.2465(3) 0.44235(14) 0.59641(8) 0.0103(5) Uani 1 1 d . . . . .
C23 C 0.3360(3) 0.49862(15) 0.60553(9) 0.0124(5) Uani 1 1 d . . . . .
H23 H 0.422229 0.491682 0.599440 0.015 Uiso 1 1 calc R U . . .
C24 C 0.3004(3) 0.56521(16) 0.62355(9) 0.0166(6) Uani 1 1 d . . . . .
H24 H 0.361732 0.603622 0.629434 0.020 Uiso 1 1 calc R U . . .
C25 C 0.1746(3) 0.57487(16) 0.63280(9) 0.0171(6) Uani 1 1 d . . . . .
H25 H 0.149529 0.620413 0.644551 0.020 Uiso 1 1 calc R U . . .
C26 C 0.0857(3) 0.51843(16) 0.62498(9) 0.0154(5) Uani 1 1 d . . . . .
H26 H 0.000391 0.524858 0.632102 0.018 Uiso 1 1 calc R U . . .
C27 C 0.1206(3) 0.45277(15) 0.60682(8) 0.0126(5) Uani 1 1 d . . . . .
H27 H 0.059012 0.414402 0.601340 0.015 Uiso 1 1 calc R U . . .
C28 C 0.2586(3) 0.15407(15) 0.52669(9) 0.0129(5) Uani 1 1 d . . . . .
C29 C 0.3041(3) 0.20211(17) 0.49735(9) 0.0168(6) Uani 1 1 d . . . . .
H29 H 0.371484 0.235699 0.506244 0.020 Uiso 1 1 calc R U . . .
C30 C 0.2521(3) 0.20151(19) 0.45502(10) 0.0236(7) Uani 1 1 d . . . . .
H30 H 0.282201 0.235462 0.435348 0.028 Uiso 1 1 calc R U . . .
C31 C 0.1562(3) 0.1512(2) 0.44172(10) 0.0278(8) Uani 1 1 d . . . . .
H31 H 0.120294 0.150659 0.412904 0.033 Uiso 1 1 calc R U . . .
C32 C 0.1132(3) 0.10222(19) 0.47030(11) 0.0249(7) Uani 1 1 d . . . . .
H32 H 0.048114 0.067492 0.460996 0.030 Uiso 1 1 calc R U . . .
C33 C 0.1639(3) 0.10278(17) 0.51270(10) 0.0177(6) Uani 1 1 d . . . . .
H33 H 0.133961 0.068256 0.532099 0.021 Uiso 1 1 calc R U . . .
C34 C 0.4962(3) 0.13128(15) 0.57172(8) 0.0112(5) Uani 1 1 d . . . . .
C35 C 0.6045(3) 0.17675(16) 0.57819(9) 0.0142(5) Uani 1 1 d . . . . .
H35 H 0.596415 0.225613 0.588798 0.017 Uiso 1 1 calc R U . . .
C36 C 0.7245(3) 0.15093(18) 0.56919(10) 0.0191(6) Uani 1 1 d . . . . .
H36 H 0.797632 0.182186 0.573948 0.023 Uiso 1 1 calc R U . . .
C37 C 0.7376(3) 0.08045(18) 0.55345(9) 0.0187(6) Uani 1 1 d . . . . .
H37 H 0.819529 0.062933 0.547606 0.022 Uiso 1 1 calc R U . . .
C38 C 0.6305(3) 0.03516(16) 0.54618(9) 0.0172(6) Uani 1 1 d . . . . .
H38 H 0.639360 -0.013486 0.535368 0.021 Uiso 1 1 calc R U . . .
C39 C 0.5110(3) 0.06025(15) 0.55454(9) 0.0143(5) Uani 1 1 d . . . . .
H39 H 0.438081 0.029198 0.548633 0.017 Uiso 1 1 calc R U . . .
C40 C 0.2681(3) 0.08295(14) 0.60898(9) 0.0117(5) Uani 1 1 d . . . . .
C41 C 0.1354(3) 0.08089(16) 0.61164(10) 0.0172(6) Uani 1 1 d . . . . .
H41 H 0.081856 0.118064 0.597903 0.021 Uiso 1 1 calc R U . . .
C42 C 0.0813(3) 0.02500(17) 0.63418(11) 0.0214(6) Uani 1 1 d . . . . .
H42 H -0.009078 0.023073 0.634965 0.026 Uiso 1 1 calc R U . . .
C43 C 0.1595(3) -0.02817(17) 0.65562(10) 0.0229(7) Uani 1 1 d . . . . .
H43 H 0.122804 -0.066197 0.671269 0.027 Uiso 1 1 calc R U . . .
C44 C 0.2914(3) -0.02532(16) 0.65402(10) 0.0190(6) Uani 1 1 d . . . . .
H44 H 0.345007 -0.061148 0.668997 0.023 Uiso 1 1 calc R U . . .
C45 C 0.3457(3) 0.02947(15) 0.63071(9) 0.0142(5) Uani 1 1 d . . . . .
H45 H 0.436021 0.030540 0.629555 0.017 Uiso 1 1 calc R U . . .
C100 C 0.7322(3) 0.61346(18) 0.66711(11) 0.0223(6) Uani 1 1 d . . . . .
H100 H 0.741603 0.576422 0.690729 0.027 Uiso 1 1 calc R U . . .
C101 C 0.7553(3) 0.44046(18) 0.80629(10) 0.0198(6) Uani 1 1 d . . . . .
H101 H 0.732318 0.476334 0.782630 0.024 Uiso 1 1 calc R U . . .
C102 C 0.2349(3) 0.24131(18) 0.79405(10) 0.0220(6) Uani 1 1 d . . . . .
H102 H 0.234473 0.185997 0.791919 0.026 Uiso 1 1 calc R U . . .
C103 C 0.6134(3) 0.14975(17) 0.45214(10) 0.0194(6) Uani 1 1 d . . . . .
H103 H 0.582214 0.124461 0.477258 0.023 Uiso 1 1 calc R U . . .
Cl10 Cl 0.38281(8) 0.27395(5) 0.77991(3) 0.02983(18) Uani 1 1 d . . . . .
Cl11 Cl 0.21413(11) 0.26597(5) 0.84678(3) 0.0369(2) Uani 1 1 d . . . . .
Cl12 Cl 0.10872(8) 0.27593(5) 0.75915(3) 0.03174(19) Uani 1 1 d . . . . .
Cl13 Cl 0.89528(8) 0.39246(5) 0.79615(3) 0.03028(18) Uani 1 1 d . . . . .
Cl14 Cl 0.62782(8) 0.37794(5) 0.80861(3) 0.03163(19) Uani 1 1 d . . . . .
Cl15 Cl 0.78120(7) 0.49002(5) 0.85436(2) 0.02376(16) Uani 1 1 d . . . . .
Cl16 Cl 0.87520(8) 0.66455(5) 0.66825(3) 0.03082(19) Uani 1 1 d . . . . .
Cl17 Cl 0.60361(9) 0.67214(6) 0.67482(4) 0.0503(3) Uani 1 1 d . . . . .
Cl18 Cl 0.70368(9) 0.56512(5) 0.61831(3) 0.0339(2) Uani 1 1 d . . . . .
Cl19 Cl 0.76852(8) 0.11632(5) 0.44568(3) 0.02758(17) Uani 1 1 d . . . . .
Cl20 Cl 0.61758(8) 0.24601(4) 0.46178(3) 0.02824(18) Uani 1 1 d . . . . .
Cl21 Cl 0.50646(7) 0.12973(5) 0.40728(3) 0.02518(16) Uani 1 1 d . . . . .
H1 H 0.442(3) 0.2673(18) 0.6186(10) 0.015(8) Uiso 1 1 d . . . . .
H6AA H 0.512(3) 0.0053(19) 0.7694(11) 0.018(9) Uiso 1 1 d . . . . .
H6BB H 0.508(4) 0.5546(19) 0.7483(11) 0.021(9) Uiso 1 1 d . . . . .
H6BA H 0.374(4) 0.554(2) 0.7557(12) 0.027(10) Uiso 1 1 d . . . . .
H6AB H 0.377(3) 0.003(2) 0.7707(11) 0.021(10) Uiso 1 1 d . . . . .
H2B H 0.201(3) 0.3717(16) 0.6843(9) 0.005(7) Uiso 1 1 d . . . . .
H9A H 0.621(4) 0.240(2) 0.6699(13) 0.036(12) Uiso 1 1 d . . . . .

loop_
_atom_site_aniso_label
_atom_site_aniso_U_11
_atom_site_aniso_U_22
_atom_site_aniso_U_33
_atom_site_aniso_U_23
_atom_site_aniso_U_13
_atom_site_aniso_U_12
Ir1 0.00665(4) 0.00625(4) 0.00748(4) 0.00025(4) 0.00133(3) 0.00005(4)
Br1A 0.00879(12) 0.02149(15) 0.03320(17) 0.00977(13) 0.00156(11) 0.00037(11)
Br1B 0.00892(11) 0.01901(14) 0.02229(14) -0.00461(11) 0.00292(10) -0.00201(10)
P1 0.0091(3) 0.0084(3) 0.0083(3) 0.0011(2) 0.0012(2) 0.0004(2)
P2 0.0094(3) 0.0083(3) 0.0107(3) -0.0014(2) 0.0017(2) 0.0001(2)
Cl1 0.0079(2) 0.0123(3) 0.0134(3) 0.0007(2) 0.0025(2) 0.0004(2)
N1A 0.0120(10) 0.0118(11) 0.0121(11) 0.0031(9) 0.0029(9) 0.0011(9)
N1B 0.0113(10) 0.0120(10) 0.0120(11) -0.0012(9) 0.0023(8) 0.0011(8)
N3A 0.0097(10) 0.0077(10) 0.0101(10) -0.0012(8) 0.0017(8) -0.0005(8)
N3B 0.0089(9) 0.0099(10) 0.0088(10) 0.0001(8) 0.0017(8) -0.0008(8)
N6A 0.0129(11) 0.0159(12) 0.0212(13) 0.0103(10) 0.0031(10) 0.0004(10)
N6B 0.0148(12) 0.0196(13) 0.0272(14) -0.0123(11) 0.0073(11) -0.0009(10)
N7A 0.0131(11) 0.0145(11) 0.0163(12) 0.0052(9) -0.0003(9) 0.0019(9)
N7B 0.0124(10) 0.0119(11) 0.0163(11) -0.0035(9) 0.0008(9) -0.0013(9)
N9A 0.0106(10) 0.0111(11) 0.0135(11) 0.0036(9) 0.0024(8) -0.0001(9)
N9B 0.0101(10) 0.0088(10) 0.0109(10) -0.0011(8) 0.0016(8) 0.0000(8)
C2A 0.0105(11) 0.0095(12) 0.0118(12) 0.0002(9) 0.0023(9) 0.0006(9)
C2B 0.0104(11) 0.0109(12) 0.0081(11) 0.0015(9) 0.0020(9) -0.0003(9)
C4A 0.0116(11) 0.0103(11) 0.0093(12) -0.0007(9) 0.0016(9) 0.0003(9)
C4B 0.0109(11) 0.0091(11) 0.0106(12) 0.0007(9) 0.0017(9) 0.0016(9)
C5A 0.0117(11) 0.0105(12) 0.0111(12) 0.0025(10) 0.0008(10) 0.0015(10)
C5B 0.0132(12) 0.0098(12) 0.0120(12) -0.0009(10) 0.0017(10) 0.0009(10)
C6A 0.0142(12) 0.0105(12) 0.0113(12) -0.0001(10) 0.0029(10) 0.0005(10)
C6B 0.0143(12) 0.0117(12) 0.0121(12) -0.0005(10) 0.0027(10) 0.0005(10)
C8A 0.0090(11) 0.0154(13) 0.0168(13) 0.0022(11) -0.0001(10) -0.0002(10)
C8B 0.0087(11) 0.0118(12) 0.0131(12) 0.0005(10) 0.0009(9) 0.0009(9)
C10 0.0115(11) 0.0139(12) 0.0089(12) -0.0019(10) 0.0002(9) 0.0028(10)
C11 0.0165(13) 0.0145(13) 0.0156(13) 0.0017(11) 0.0002(11) 0.0012(11)
C12 0.0216(14) 0.0197(14) 0.0145(14) 0.0053(11) -0.0035(11) 0.0056(12)
C13 0.0170(14) 0.0300(17) 0.0163(14) -0.0013(13) -0.0056(11) 0.0030(13)
C14 0.0129(12) 0.0200(15) 0.0190(14) -0.0024(11) 0.0005(11) -0.0006(11)
C15 0.0113(12) 0.0126(12) 0.0129(12) -0.0020(10) 0.0008(10) 0.0023(10)
C16 0.0113(11) 0.0105(12) 0.0107(12) -0.0002(10) 0.0026(9) 0.0003(9)
C17 0.0163(13) 0.0141(13) 0.0141(13) 0.0031(10) 0.0032(11) -0.0012(11)
C18 0.0140(13) 0.0158(13) 0.0222(15) 0.0008(11) 0.0033(11) -0.0024(11)
C19 0.0178(13) 0.0149(13) 0.0211(15) 0.0007(11) 0.0102(11) -0.0016(11)
C20 0.0221(14) 0.0159(13) 0.0133(13) 0.0027(11) 0.0060(11) 0.0003(11)
C21 0.0162(13) 0.0135(13) 0.0145(13) 0.0015(10) 0.0032(10) -0.0011(10)
C22 0.0146(12) 0.0091(11) 0.0071(11) 0.0013(9) 0.0007(9) 0.0014(10)
C23 0.0132(12) 0.0124(12) 0.0118(12) 0.0012(10) 0.0016(10) -0.0017(10)
C24 0.0232(15) 0.0100(12) 0.0165(13) -0.0028(10) 0.0020(12) -0.0034(11)
C25 0.0255(15) 0.0093(12) 0.0165(14) -0.0030(10) 0.0026(12) 0.0035(11)
C26 0.0165(13) 0.0151(13) 0.0145(13) 0.0015(11) 0.0013(11) 0.0037(11)
C27 0.0133(12) 0.0132(12) 0.0111(12) 0.0007(10) 0.0000(10) 0.0005(10)
C28 0.0108(11) 0.0144(13) 0.0130(12) -0.0049(10) -0.0007(10) 0.0045(10)
C29 0.0176(13) 0.0182(14) 0.0148(13) -0.0026(11) 0.0018(11) 0.0045(11)
C30 0.0277(16) 0.0289(17) 0.0145(14) -0.0008(13) 0.0042(12) 0.0085(14)
C31 0.0274(17) 0.038(2) 0.0155(15) -0.0096(14) -0.0082(13) 0.0165(15)
C32 0.0162(14) 0.0293(17) 0.0269(17) -0.0160(14) -0.0078(12) 0.0067(13)
C33 0.0155(13) 0.0164(14) 0.0206(15) -0.0056(11) -0.0012(11) 0.0036(11)
C34 0.0121(12) 0.0126(12) 0.0091(12) 0.0009(10) 0.0024(9) 0.0024(10)
C35 0.0137(12) 0.0161(13) 0.0135(13) -0.0021(10) 0.0046(10) 0.0003(10)
C36 0.0130(13) 0.0238(15) 0.0209(15) -0.0010(12) 0.0043(11) 0.0011(12)
C37 0.0143(13) 0.0279(16) 0.0147(14) 0.0017(12) 0.0049(11) 0.0059(12)
C38 0.0223(14) 0.0159(13) 0.0138(13) -0.0011(11) 0.0041(11) 0.0092(11)
C39 0.0176(13) 0.0116(12) 0.0139(13) -0.0022(10) 0.0032(11) 0.0020(10)
C40 0.0149(12) 0.0080(11) 0.0128(12) -0.0028(10) 0.0042(10) -0.0021(10)
C41 0.0144(13) 0.0131(13) 0.0243(15) -0.0029(11) 0.0030(11) -0.0001(11)
C42 0.0166(14) 0.0180(14) 0.0313(17) -0.0065(13) 0.0109(13) -0.0061(11)
C43 0.0319(17) 0.0133(14) 0.0252(16) -0.0004(12) 0.0120(14) -0.0064(13)
C44 0.0255(15) 0.0128(13) 0.0192(14) -0.0001(11) 0.0053(12) -0.0014(12)
C45 0.0181(13) 0.0113(12) 0.0136(13) -0.0022(10) 0.0030(11) -0.0033(10)
C100 0.0183(14) 0.0218(15) 0.0263(17) -0.0031(13) -0.0004(12) -0.0025(12)
C101 0.0186(14) 0.0211(15) 0.0192(15) -0.0004(12) -0.0009(12) 0.0001(12)
C102 0.0307(17) 0.0184(14) 0.0173(14) -0.0037(12) 0.0045(13) 0.0033(13)
C103 0.0196(14) 0.0185(14) 0.0206(15) -0.0017(12) 0.0041(12) 0.0001(12)
Cl10 0.0187(3) 0.0375(5) 0.0329(4) -0.0103(4) 0.0004(3) -0.0004(3)
Cl11 0.0704(7) 0.0223(4) 0.0198(4) -0.0018(3) 0.0135(4) 0.0054(4)
Cl12 0.0190(4) 0.0442(5) 0.0319(4) -0.0010(4) 0.0023(3) 0.0033(3)
Cl13 0.0232(4) 0.0406(5) 0.0273(4) -0.0056(4) 0.0042(3) 0.0083(4)
Cl14 0.0280(4) 0.0338(5) 0.0334(5) -0.0024(4) 0.0050(4) -0.0128(4)
Cl15 0.0221(4) 0.0290(4) 0.0197(4) -0.0051(3) 0.0000(3) 0.0004(3)
Cl16 0.0198(4) 0.0280(4) 0.0447(5) -0.0046(4) 0.0036(3) -0.0044(3)
Cl17 0.0224(4) 0.0423(6) 0.0872(9) -0.0196(6) 0.0112(5) 0.0045(4)
Cl18 0.0365(5) 0.0365(5) 0.0265(4) -0.0055(4) -0.0067(4) -0.0005(4)
Cl19 0.0220(4) 0.0326(4) 0.0278(4) -0.0076(3) 0.0007(3) 0.0065(3)
Cl20 0.0272(4) 0.0187(4) 0.0393(5) -0.0096(3) 0.0056(4) -0.0032(3)
Cl21 0.0206(3) 0.0247(4) 0.0296(4) -0.0083(3) -0.0003(3) 0.0002(3)

loop_
_atom_type_symbol
_atom_type_description
_atom_type_scat_dispersion_real
_atom_type_scat_dispersion_imag
_atom_type_scat_source
C C 0.0033 0.0016 'International Tables Vol C Tables 4.2.6.8 and 6.1.1.4'
H H 0.0000 0.0000 'International Tables Vol C Tables 4.2.6.8 and 6.1.1.4'
N N 0.0061 0.0033 'International Tables Vol C Tables 4.2.6.8 and 6.1.1.4'
P P 0.1023 0.0942 'International Tables Vol C Tables 4.2.6.8 and 6.1.1.4'
Cl Cl 0.1484 0.1585 'International Tables Vol C Tables 4.2.6.8 and 6.1.1.4'
Br Br -0.2901 2.4595 'International Tables Vol C Tables 4.2.6.8 and 6.1.1.4'
Ir Ir -1.4442 7.9887 'International Tables Vol C Tables 4.2.6.8 and 6.1.1.4'

loop_
_geom_angle_atom_site_label_1
_geom_angle_atom_site_label_2
_geom_angle_atom_site_label_3
_geom_angle
_geom_angle_site_symmetry_1
_geom_angle_site_symmetry_3
_geom_angle_publ_flag
N3B Ir1 N3A 83.51(8) . . ?
N3B Ir1 P1 89.47(6) . . ?
N3A Ir1 P1 172.97(6) . . ?
N3B Ir1 P2 165.04(6) . . ?
N3A Ir1 P2 86.56(6) . . ?
P1 Ir1 P2 100.25(3) . . ?
N3B Ir1 Cl1 91.43(6) . . ?
N3A Ir1 Cl1 90.25(6) . . ?
P1 Ir1 Cl1 90.33(2) . . ?
P2 Ir1 Cl1 99.78(2) . . ?
C10 P1 C22 98.77(12) . . ?
C10 P1 C16 105.77(12) . . ?
C22 P1 C16 103.66(12) . . ?
C10 P1 Ir1 120.56(9) . . ?
C22 P1 Ir1 110.94(9) . . ?
C16 P1 Ir1 114.80(9) . . ?
C40 P2 C28 104.41(13) . . ?
C40 P2 C34 104.78(12) . . ?
C28 P2 C34 97.39(12) . . ?
C40 P2 Ir1 108.86(9) . . ?
C28 P2 Ir1 124.58(9) . . ?
C34 P2 Ir1 114.71(9) . . ?
C2A N1A C6A 119.9(2) . . ?
C2B N1B C6B 119.0(2) . . ?
C2A N3A C4A 112.3(2) . . ?
C2A N3A Ir1 123.11(18) . . ?
C4A N3A Ir1 124.24(17) . . ?
C2B N3B C4B 113.7(2) . . ?
C2B N3B Ir1 124.61(18) . . ?
C4B N3B Ir1 121.32(17) . . ?
C8A N7A C5A 102.5(2) . . ?
C8B N7B C5B 100.5(2) . . ?
C4A N9A C8A 104.9(2) . . ?
C8B N9B C4B 101.2(2) . . ?
N1A C2A N3A 127.5(2) . . ?
N1B C2B N3B 127.6(2) . . ?
N3A C4A N9A 128.4(2) . . ?
N3A C4A C5A 125.2(2) . . ?
N9A C4A C5A 106.3(2) . . ?
N3B C4B N9B 128.1(2) . . ?
N3B C4B C5B 122.8(2) . . ?
N9B C4B C5B 109.1(2) . . ?
C4A C5A N7A 110.5(2) . . ?
C4A C5A C6A 117.5(2) . . ?
N7A C5A C6A 132.0(2) . . ?
N7B C5B C4B 109.9(2) . . ?
N7B C5B C6B 131.4(3) . . ?
C4B C5B C6B 118.8(2) . . ?
N6A C6A N1A 118.3(2) . . ?
N6A C6A C5A 124.6(3) . . ?
N1A C6A C5A 117.1(2) . . ?
N6B C6B N1B 118.2(2) . . ?
N6B C6B C5B 123.7(3) . . ?
N1B C6B C5B 118.1(2) . . ?
N7A C8A N9A 115.8(2) . . ?
N7A C8A Br1A 126.1(2) . . ?
N9A C8A Br1A 118.1(2) . . ?
N7B C8B N9B 119.4(2) . . ?
N7B C8B Br1B 122.8(2) . . ?
N9B C8B Br1B 117.78(19) . . ?
C15 C10 C11 118.7(3) . . ?
C15 C10 P1 122.2(2) . . ?
C11 C10 P1 119.0(2) . . ?
C12 C11 C10 120.9(3) . . ?
C11 C12 C13 120.0(3) . . ?
C12 C13 C14 119.7(3) . . ?
C13 C14 C15 120.0(3) . . ?
C10 C15 C14 120.5(3) . . ?
C21 C16 C17 118.1(2) . . ?
C21 C16 P1 123.7(2) . . ?
C17 C16 P1 118.2(2) . . ?
C18 C17 C16 121.4(3) . . ?
C17 C18 C19 119.4(3) . . ?
C20 C19 C18 119.8(3) . . ?
C19 C20 C21 121.0(3) . . ?
C20 C21 C16 120.2(3) . . ?
C23 C22 C27 118.8(2) . . ?
C23 C22 P1 123.5(2) . . ?
C27 C22 P1 117.7(2) . . ?
C22 C23 C24 120.6(3) . . ?
C25 C24 C23 119.5(3) . . ?
C26 C25 C24 120.3(3) . . ?
C27 C26 C25 120.1(3) . . ?
C26 C27 C22 120.5(3) . . ?
C29 C28 C33 118.9(3) . . ?
C29 C28 P2 116.5(2) . . ?
C33 C28 P2 124.5(2) . . ?
C28 C29 C30 120.7(3) . . ?
C31 C30 C29 119.8(3) . . ?
C32 C31 C30 119.8(3) . . ?
C31 C32 C33 120.8(3) . . ?
C32 C33 C28 119.9(3) . . ?
C35 C34 C39 118.1(2) . . ?
C35 C34 P2 123.6(2) . . ?
C39 C34 P2 118.3(2) . . ?
C34 C35 C36 120.5(3) . . ?
C37 C36 C35 120.4(3) . . ?
C36 C37 C38 119.7(3) . . ?
C39 C38 C37 120.5(3) . . ?
C38 C39 C34 120.7(3) . . ?
C45 C40 C41 118.8(3) . . ?
C45 C40 P2 122.6(2) . . ?
C41 C40 P2 118.2(2) . . ?
C42 C41 C40 120.6(3) . . ?
C41 C42 C43 120.1(3) . . ?
C44 C43 C42 119.6(3) . . ?
C43 C44 C45 120.6(3) . . ?
C44 C45 C40 120.3(3) . . ?
Cl17 C100 Cl16 110.27(18) . . ?
Cl17 C100 Cl18 110.87(18) . . ?
Cl16 C100 Cl18 110.09(18) . . ?
Cl14 C101 Cl13 110.03(17) . . ?
Cl14 C101 Cl15 109.90(17) . . ?
Cl13 C101 Cl15 110.48(17) . . ?
Cl12 C102 Cl10 110.36(18) . . ?
Cl12 C102 Cl11 110.43(17) . . ?
Cl10 C102 Cl11 110.78(18) . . ?
Cl21 C103 Cl20 110.20(17) . . ?
Cl21 C103 Cl19 110.76(16) . . ?
Cl20 C103 Cl19 110.50(17) . . ?

loop_
_geom_bond_atom_site_label_1
_geom_bond_atom_site_label_2
_geom_bond_distance
_geom_bond_site_symmetry_2
_geom_bond_publ_flag
Ir1 N3B 2.138(2) . ?
Ir1 N3A 2.146(2) . ?
Ir1 P1 2.2840(7) . ?
Ir1 P2 2.2975(7) . ?
Ir1 Cl1 2.5062(6) . ?
Br1A C8A 1.861(3) . ?
Br1B C8B 1.879(3) . ?
P1 C10 1.824(3) . ?
P1 C22 1.832(3) . ?
P1 C16 1.837(3) . ?
P2 C40 1.823(3) . ?
P2 C28 1.841(3) . ?
P2 C34 1.842(3) . ?
N1A C2A 1.328(3) . ?
N1A C6A 1.362(3) . ?
N1B C2B 1.330(3) . ?
N1B C6B 1.355(3) . ?
N3A C2A 1.342(3) . ?
N3A C4A 1.352(3) . ?
N3B C2B 1.342(3) . ?
N3B C4B 1.367(3) . ?
N6A C6A 1.321(4) . ?
N6B C6B 1.337(4) . ?
N7A C8A 1.307(4) . ?
N7A C5A 1.396(3) . ?
N7B C8B 1.325(3) . ?
N7B C5B 1.388(3) . ?
N9A C4A 1.366(3) . ?
N9A C8A 1.368(4) . ?
N9B C8B 1.353(3) . ?
N9B C4B 1.368(3) . ?
C4A C5A 1.393(4) . ?
C4B C5B 1.393(4) . ?
C5A C6A 1.407(4) . ?
C5B C6B 1.402(4) . ?
C10 C15 1.389(4) . ?
C10 C11 1.397(4) . ?
C11 C12 1.379(4) . ?
C12 C13 1.388(4) . ?
C13 C14 1.389(4) . ?
C14 C15 1.390(4) . ?
C16 C21 1.397(4) . ?
C16 C17 1.399(4) . ?
C17 C18 1.389(4) . ?
C18 C19 1.393(4) . ?
C19 C20 1.373(4) . ?
C20 C21 1.390(4) . ?
C22 C23 1.391(4) . ?
C22 C27 1.404(4) . ?
C23 C24 1.397(4) . ?
C24 C25 1.389(4) . ?
C25 C26 1.385(4) . ?
C26 C27 1.382(4) . ?
C28 C29 1.390(4) . ?
C28 C33 1.395(4) . ?
C29 C30 1.393(4) . ?
C30 C31 1.386(5) . ?
C31 C32 1.373(5) . ?
C32 C33 1.391(4) . ?
C34 C35 1.397(4) . ?
C34 C39 1.407(4) . ?
C35 C36 1.397(4) . ?
C36 C37 1.377(4) . ?
C37 C38 1.387(4) . ?
C38 C39 1.381(4) . ?
C40 C45 1.396(4) . ?
C40 C41 1.401(4) . ?
C41 C42 1.389(4) . ?
C42 C43 1.391(5) . ?
C43 C44 1.388(4) . ?
C44 C45 1.390(4) . ?
C100 Cl17 1.749(3) . ?
C100 Cl16 1.755(3) . ?
C100 Cl18 1.772(3) . ?
C101 Cl14 1.754(3) . ?
C101 Cl13 1.760(3) . ?
C101 Cl15 1.761(3) . ?
C102 Cl12 1.748(3) . ?
C102 Cl10 1.757(3) . ?
C102 Cl11 1.762(3) . ?
C103 Cl21 1.753(3) . ?
C103 Cl20 1.763(3) . ?
C103 Cl19 1.764(3) . ?
